data_9005562
loop_
_publ_author_name
'Hejny, C.'
'Gnos, E.'
'Grobety, B.'
'Armbruster, T.'

_publ_section_title
;
 Crystal chemistry of the polysome ferrohogbomite-2N2S,
 a long-known but newly defined mineral species
;
_journal_name_full 'European Journal of Mineralogy'
_journal_page_first 957
_journal_page_last 967
_journal_paper_doi 10.1127/0935-1221/2002/0014-0957
_journal_volume 14
_journal_year 2002
_chemical_formula_sum 'Al7 Fe2.6 H Mg O16 Ti0.4'
_chemical_name_mineral Ferrohogbomite-2N2S
_space_group_IT_number 186
_symmetry_space_group_name_Hall 'P 6c -2c'
_symmetry_space_group_name_H-M 'P 63 m c'
_cell_angle_alpha 90
_cell_angle_beta 90
_cell_angle_gamma 120
_cell_formula_units_Z 2
_cell_length_a 5.712
_cell_length_b 5.712
_cell_length_c 18.317
_cell_volume 517.561
_database_code_amcsd 0006950
_exptl_crystal_density_diffrn 4.072
_cod_original_formula_sum 'Al7 Fe2.6 Ti.4 Mg O16 H'
_cod_database_code 9005562

loop_
_space_group_symop_operation_xyz
x,y,z
-x,-x+y,1/2+z
x-y,x,1/2+z
-y,-x,z
-y,x-y,z
x-y,-y,1/2+z
-x,-y,1/2+z
x,x-y,z
-x+y,-x,z
y,x,1/2+z
y,-x+y,1/2+z
-x+y,y,z

loop_
_atom_site_label
_atom_site_fract_x
_atom_site_fract_y
_atom_site_fract_z
_atom_site_occupancy
_atom_site_U_iso_or_equiv
_atom_site_type_symbol
_atom_site_attached_hydrogens
AlM1 0.67110 0.83550 0.94100 1.00000 0.00710 Al 0
FeM2 0.00000 0.00000 0.79700 0.60000 0.00710 Fe 0
TiM2 0.00000 0.00000 0.79700 0.40000 0.00710 Ti 0
MgT3 0.66667 0.33333 0.85060 0.57000 0.00230 Mg 0
FeT3 0.66667 0.33333 0.85060 0.43000 0.00230 Fe 0
AlM4 0.00550 0.50280 0.69650 1.00000 0.00440 Al 0
AlM5 0.66667 0.33333 0.56600 1.00000 0.00620 Al 0
FeT6 0.33333 -0.33333 0.53610 0.89000 0.00810 Fe 0
MgT6 0.33333 -0.33333 0.53610 0.11000 0.00810 Mg 0
FeT7 0.00000 0.00000 0.60410 0.68000 0.00370 Fe 0
MgT7 0.00000 0.00000 0.60410 0.32000 0.00370 Mg 0
O1 0.00000 0.00000 0.99560 1.00000 0.00900 O 0
O2 0.03800 0.51900 0.99830 1.00000 0.00600 O 0
O-H3 0.33333 -0.33333 0.88440 1.00000 0.00400 O 1
O4 0.84750 0.69500 0.88110 1.00000 0.01100 O 0
O5 -0.33333 -0.66667 0.74720 1.00000 0.01000 O 0
O6 0.66260 0.83130 0.74890 1.00000 0.00600 O 0
O7 0.33333 0.66667 0.64160 1.00000 0.01100 O 0
O8 0.81140 0.62280 0.63280 1.00000 0.01100 O 0

loop_
_cod_changelog_entry_id
_cod_changelog_entry_author
_cod_changelog_entry_date
_cod_changelog_entry_text
1
;cod-tools version 3.8.0
Id: cif_guess_AMCSD_atom_types 9574 2023-05-10 09:00:05Z saulius
;
2023-05-10T18:50:13+03:00
;Derived atom types and hydrogen counts
from atom names that follow the AMCSD naming convention
(Wat == water, O-H == hydroxyl).
;

loop_
_cod_related_entry_id
_cod_related_entry_database
_cod_related_entry_code
1 AMCSD 0006950
